data_4106795
loop_
_publ_author_name
'Lucas D. DeVries'
'Paul M. Barron'
'Evan P. Hurley'
'Chunhua Hu'
'Wonyoung Choe'

_publ_contact_author_address
; 
New York University
Department of Chemistry
100 Washington Square East Room 1001
New York, NY 10003-6688
USA 
;
_publ_contact_author_name 'Hu, Chunhua'
_publ_section_title
;
 "Nanoscale Lattice Fence" in a Metal-Organic Framework: Interplay between
 Hinged Topology and Highly Anisotropic Thermal Response
;
_journal_name_full 'Journal of the American Chemical Society'
_journal_page_first 14848
_journal_page_last 14851
_journal_paper_doi 10.1021/ja2032822
_journal_volume 133
_journal_year 2011
_chemical_formula_sum 'C40 H26 Cd I2 N8'
_chemical_formula_weight 984.89
_chemical_name_systematic
; 
 ? 
;
_space_group_IT_number 58
_symmetry_cell_setting orthorhombic
_symmetry_space_group_name_Hall '-P 2 2n'
_symmetry_space_group_name_H-M 'P n n m'
_atom_sites_solution_hydrogens geom
_atom_sites_solution_primary direct
_atom_sites_solution_secondary difmap
_audit_creation_method SHELXL-97
_cell_angle_alpha 90.00
_cell_angle_beta 90.00
_cell_angle_gamma 90.00
_cell_formula_units_Z 2
_cell_length_a 8.7268(10)
_cell_length_b 18.294(2)
_cell_length_c 20.348(2)
_cell_measurement_reflns_used 6896
_cell_measurement_temperature 100(2)
_cell_measurement_theta_max 25.98
_cell_measurement_theta_min 2.54
_cell_volume 3248.5(6)
_computing_cell_refinement 'Bruker SMART'
_computing_data_collection 'Bruker SMART'
_computing_data_reduction 'Bruker SAINT'
_computing_molecular_graphics 'Bruker SHELXTL'
_computing_publication_material 'Bruker SHELXTL'
_computing_structure_refinement 'Bruker SHELXTL'
_computing_structure_solution 'Bruker SHELXTL'
_diffrn_ambient_temperature 100(2)
_diffrn_measured_fraction_theta_full 0.999
_diffrn_measured_fraction_theta_max 0.999
_diffrn_measurement_device_type 'Bruker SMART APEX CCD area detector'
_diffrn_measurement_method 'omega scans'
_diffrn_radiation_monochromator graphite
_diffrn_radiation_source 'fine-focus sealed tube'
_diffrn_radiation_type MoK\a
_diffrn_radiation_wavelength 0.71073
_diffrn_reflns_av_R_equivalents 0.0375
_diffrn_reflns_av_sigmaI/netI 0.0184
_diffrn_reflns_limit_h_max 10
_diffrn_reflns_limit_h_min -10
_diffrn_reflns_limit_k_max 22
_diffrn_reflns_limit_k_min -22
_diffrn_reflns_limit_l_max 25
_diffrn_reflns_limit_l_min -25
_diffrn_reflns_number 31802
_diffrn_reflns_theta_full 26.02
_diffrn_reflns_theta_max 26.02
_diffrn_reflns_theta_min 1.50
_exptl_absorpt_coefficient_mu 1.310
_exptl_absorpt_correction_T_max 0.9025
_exptl_absorpt_correction_T_min 0.5071
_exptl_absorpt_correction_type numerical
_exptl_absorpt_process_details SADABS
_exptl_crystal_colour red
_exptl_crystal_density_diffrn 1.007
_exptl_crystal_description needle
_exptl_crystal_F_000 952
_exptl_crystal_size_max 0.60
_exptl_crystal_size_mid 0.10
_exptl_crystal_size_min 0.08
_refine_diff_density_max 1.871
_refine_diff_density_min -0.897
_refine_diff_density_rms 0.111
_refine_ls_extinction_method none
_refine_ls_goodness_of_fit_ref 1.044
_refine_ls_hydrogen_treatment constr
_refine_ls_matrix_type full
_refine_ls_number_parameters 143
_refine_ls_number_reflns 3295
_refine_ls_number_restraints 79
_refine_ls_restrained_S_all 1.112
_refine_ls_R_factor_all 0.0500
_refine_ls_R_factor_gt 0.0425
_refine_ls_shift/su_max 0.000
_refine_ls_shift/su_mean 0.000
_refine_ls_structure_factor_coef Fsqd
_refine_ls_weighting_details 'calc w=1/[\s^2^(Fo^2^)+(0.0843P)^2^+1.8374P] where P=(Fo^2^+2Fc^2^)/3'
_refine_ls_weighting_scheme calc
_refine_ls_wR_factor_gt 0.1203
_refine_ls_wR_factor_ref 0.1248
_reflns_number_gt 2820
_reflns_number_total 3295
_reflns_threshold_expression >2sigma(I)
_cod_data_source_file ja2032822_si_002.cif
_cod_data_source_block c7ch19-100kfsq
_cod_original_cell_volume 3248.6(6)
_cod_original_sg_symbol_H-M 'P n n m '
_cod_database_code 4106795

loop_
_symmetry_equiv_pos_as_xyz
'x, y, z'
'-x, -y, z'
'-x+1/2, y+1/2, -z+1/2'
'x+1/2, -y+1/2, -z+1/2'
'-x, -y, -z'
'x, y, -z'
'x-1/2, -y-1/2, z-1/2'
'-x-1/2, y-1/2, z-1/2'

loop_
_atom_site_label
_atom_site_type_symbol
_atom_site_fract_x
_atom_site_fract_y
_atom_site_fract_z
_atom_site_U_iso_or_equiv
_atom_site_adp_type
_atom_site_occupancy
_atom_site_symmetry_multiplicity
_atom_site_calc_flag
_atom_site_refinement_flags
Cd Cd 0.0000 0.0000 0.5000 0.03028(17) Uani 1 4 d S
I I -0.29950(5) 0.07437(2) 0.5000 0.05662(18) Uani 1 2 d SU
N1 N 0.4240(4) 0.42979(16) 0.57203(16) 0.0413(7) Uani 1 1 d U
H1 H 0.4544 0.4608 0.5417 0.050 Uiso 0.50 1 calc PR
N2 N 0.5000 0.5000 0.8810(2) 0.0396(10) Uani 1 2 d S
N3 N 0.1276(5) 0.1168(2) 0.5000 0.0301(8) Uani 1 2 d S
C1 C 0.3587(5) 0.36270(19) 0.56120(19) 0.0438(9) Uani 1 1 d .
C2 C 0.3254(6) 0.3300(2) 0.6237(2) 0.0534(10) Uani 1 1 d U
H2 H 0.2791 0.2836 0.6306 0.064 Uiso 1 1 calc R
C3 C 0.3714(6) 0.3768(2) 0.6705(2) 0.0552(11) Uani 1 1 d U
H3 H 0.3640 0.3694 0.7166 0.066 Uiso 1 1 calc R
C4 C 0.4334(5) 0.4398(2) 0.6385(2) 0.0451(9) Uani 1 1 d U
C5 C 0.5000 0.5000 0.6706(3) 0.0443(12) Uani 1 2 d SU
C6 C 0.5000 0.5000 0.7434(3) 0.0458(12) Uani 1 2 d SU
C7 C 0.3636(6) 0.5019(3) 0.7785(2) 0.0566(11) Uani 1 1 d U
H7 H 0.2680 0.5035 0.7562 0.068 Uiso 1 1 calc R
C8 C 0.3690(6) 0.5016(2) 0.8469(2) 0.0536(11) Uani 1 1 d .
H8 H 0.2751 0.5025 0.8705 0.064 Uiso 1 1 calc R
C9 C 0.3293(6) 0.3314(3) 0.5000 0.0384(11) Uani 1 2 d SU
C10 C 0.2609(6) 0.2551(3) 0.5000 0.0372(11) Uani 1 2 d SU
C11 C 0.3350(8) 0.1986(4) 0.4812(3) 0.0350(16) Uani 0.50 1 d PU
H11 H 0.4380 0.2045 0.4670 0.042 Uiso 0.50 1 calc PR
C12 C 0.2715(8) 0.1290(4) 0.4805(3) 0.0363(17) Uani 0.50 1 d PU
H12 H 0.3320 0.0890 0.4658 0.044 Uiso 0.50 1 calc PR
C13 C 0.0502(9) 0.1737(4) 0.5252(4) 0.0419(17) Uani 0.50 1 d PU
H13 H -0.0491 0.1657 0.5429 0.050 Uiso 0.50 1 calc PR
C14 C 0.1114(9) 0.2446(4) 0.5263(4) 0.0456(18) Uani 0.50 1 d PU
H14 H 0.0548 0.2843 0.5441 0.055 Uiso 0.50 1 calc PR

loop_
_atom_site_aniso_label
_atom_site_aniso_U_11
_atom_site_aniso_U_22
_atom_site_aniso_U_33
_atom_site_aniso_U_23
_atom_site_aniso_U_13
_atom_site_aniso_U_12
Cd 0.0352(3) 0.0187(3) 0.0370(3) 0.000 0.000 -0.00486(18)
I 0.0425(3) 0.0329(2) 0.0945(4) 0.000 0.000 0.00013(15)
N1 0.0542(18) 0.0265(13) 0.0431(15) 0.0019(11) -0.0015(13) -0.0092(13)
N2 0.047(3) 0.029(2) 0.043(2) 0.000 0.000 0.0024(18)
N3 0.036(2) 0.0207(18) 0.034(2) 0.000 0.000 -0.0036(16)
C1 0.057(2) 0.0250(18) 0.050(2) 0.0018(15) 0.0035(18) -0.0085(16)
C2 0.070(2) 0.0385(18) 0.0514(19) 0.0013(16) 0.0043(17) -0.0177(17)
C3 0.076(2) 0.0400(18) 0.0494(19) 0.0027(15) 0.0030(18) -0.0157(18)
C4 0.058(2) 0.0345(17) 0.0432(17) 0.0018(14) 0.0013(16) -0.0098(16)
C5 0.053(2) 0.036(2) 0.044(2) 0.000 0.000 -0.0082(19)
C6 0.058(2) 0.034(2) 0.045(2) 0.000 0.000 -0.007(2)
C7 0.062(3) 0.060(3) 0.048(2) 0.004(2) -0.0041(18) -0.006(2)
C8 0.060(3) 0.054(3) 0.047(2) 0.0056(19) -0.001(2) 0.000(2)
C9 0.040(2) 0.028(2) 0.047(2) 0.000 0.000 -0.0051(18)
C10 0.039(2) 0.032(2) 0.041(2) 0.000 0.000 -0.0083(18)
C11 0.034(2) 0.034(3) 0.037(3) -0.0012(19) 0.0074(19) -0.005(2)
C12 0.036(3) 0.029(2) 0.043(3) -0.0005(19) 0.001(2) -0.003(2)
C13 0.039(3) 0.036(3) 0.050(3) -0.006(2) 0.006(2) -0.005(2)
C14 0.045(3) 0.037(3) 0.055(3) -0.007(2) 0.006(2) 0.000(2)

loop_
_atom_type_symbol
_atom_type_description
_atom_type_scat_dispersion_real
_atom_type_scat_dispersion_imag
_atom_type_scat_source
C C 0.0033 0.0016 'International Tables Vol C Tables 4.2.6.8 and 6.1.1.4'
H H 0.0000 0.0000 'International Tables Vol C Tables 4.2.6.8 and 6.1.1.4'
N N 0.0061 0.0033 'International Tables Vol C Tables 4.2.6.8 and 6.1.1.4'
I I -0.4742 1.8119 'International Tables Vol C Tables 4.2.6.8 and 6.1.1.4'
Cd Cd -0.8075 1.2024 'International Tables Vol C Tables 4.2.6.8 and 6.1.1.4'

loop_
_exptl_crystal_face_index_h
_exptl_crystal_face_index_k
_exptl_crystal_face_index_l
_exptl_crystal_face_perp_dist
1.00 0.00 0.00 0.0400
-1.00 0.00 0.00 0.0400
0.00 1.00 0.00 0.0500
0.00 -1.00 0.00 0.0500
0.00 0.00 1.00 0.3000
0.00 0.00 -1.00 0.3000

loop_
_geom_angle_atom_site_label_1
_geom_angle_atom_site_label_2
_geom_angle_atom_site_label_3
_geom_angle
_geom_angle_site_symmetry_1
_geom_angle_site_symmetry_3
N3 Cd N3 180.0 5_556 .
N3 Cd N2 90.0 5_556 7_565
N3 Cd N2 90.0 . 7_565
N3 Cd N2 90.0 5_556 3_546
N3 Cd N2 90.0 . 3_546
N2 Cd N2 180.0 7_565 3_546
N3 Cd I 90.03(10) 5_556 5_556
N3 Cd I 89.97(10) . 5_556
N2 Cd I 90.0 7_565 5_556
N2 Cd I 90.0 3_546 5_556
N3 Cd I 89.97(10) 5_556 .
N3 Cd I 90.03(10) . .
N2 Cd I 90.0 7_565 .
N2 Cd I 90.0 3_546 .
I Cd I 180.0 5_556 .
C4 N1 C1 107.7(3) . .
C4 N1 H1 126.2 . .
C1 N1 H1 126.2 . .
C8 N2 C8 117.4(5) . 2_665
C8 N2 Cd 121.3(3) . 3_556
C8 N2 Cd 121.3(3) 2_665 3_556
C12 N3 C13 117.2(5) . .
C12 N3 C13 117.2(5) 6_556 6_556
C12 N3 Cd 125.6(4) 6_556 .
C12 N3 Cd 125.6(4) . .
C13 N3 Cd 117.1(4) . .
C13 N3 Cd 117.1(4) 6_556 .
N1 C1 C9 126.0(4) . .
N1 C1 C2 108.4(3) . .
C9 C1 C2 125.6(4) . .
C3 C2 C1 107.6(4) . .
C3 C2 H2 126.2 . .
C1 C2 H2 126.2 . .
C2 C3 C4 107.6(4) . .
C2 C3 H3 126.2 . .
C4 C3 H3 126.2 . .
N1 C4 C5 126.1(4) . .
N1 C4 C3 108.7(3) . .
C5 C4 C3 125.1(4) . .
C4 C5 C4 124.6(5) . 2_665
C4 C5 C6 117.7(3) . .
C4 C5 C6 117.7(3) 2_665 .
C7 C6 C7 118.1(6) . 2_665
C7 C6 C5 121.0(3) . .
C7 C6 C5 121.0(3) 2_665 .
C6 C7 C8 119.0(5) . .
C6 C7 H7 120.5 . .
C8 C7 H7 120.5 . .
N2 C8 C7 123.2(5) . .
N2 C8 H8 118.4 . .
C7 C8 H8 118.4 . .
C1 C9 C1 126.5(5) . 6_556
C1 C9 C10 116.8(2) . .
C1 C9 C10 116.8(2) 6_556 .
C11 C10 C14 117.8(6) 6_556 6_556
C11 C10 C14 117.8(6) . .
C11 C10 C9 123.0(5) . .
C11 C10 C9 123.0(5) 6_556 .
C14 C10 C9 119.0(5) 6_556 .
C14 C10 C9 119.0(5) . .
C10 C11 C12 122.9(6) . .
C10 C11 H11 118.5 . .
C12 C11 H11 118.5 . .
N3 C12 C11 121.7(6) . .
N3 C12 H12 119.2 . .
C11 C12 H12 119.2 . .
N3 C13 C14 122.1(7) . .
N3 C13 H13 118.9 . .
C14 C13 H13 118.9 . .
C13 C14 C10 117.9(7) . .
C13 C14 H14 121.0 . .
C10 C14 H14 121.0 . .

loop_
_geom_bond_atom_site_label_1
_geom_bond_atom_site_label_2
_geom_bond_distance
_geom_bond_site_symmetry_2
Cd N3 2.409(4) 5_556
Cd N3 2.409(4) .
Cd N2 2.421(4) 7_565
Cd N2 2.421(4) 3_546
Cd I 2.9466(5) 5_556
Cd I 2.9466(5) .
N1 C4 1.367(5) .
N1 C1 1.371(5) .
N1 H1 0.8800 .
N2 C8 1.338(5) .
N2 C8 1.338(5) 2_665
N2 Cd 2.421(4) 3_556
N3 C12 1.336(8) 6_556
N3 C12 1.336(8) .
N3 C13 1.344(9) .
N3 C13 1.344(9) 6_556
C1 C9 1.395(5) .
C1 C2 1.434(6) .
C2 C3 1.343(6) .
C2 H2 0.9500 .
C3 C4 1.430(6) .
C3 H3 0.9500 .
C4 C5 1.407(5) .
C5 C4 1.407(5) 2_665
C5 C6 1.480(8) .
C6 C7 1.389(6) .
C6 C7 1.389(6) 2_665
C7 C8 1.393(6) .
C7 H7 0.9500 .
C8 H8 0.9500 .
C9 C1 1.395(5) 6_556
C9 C10 1.517(7) .
C10 C11 1.279(9) .
C10 C11 1.279(9) 6_556
C10 C14 1.424(9) 6_556
C10 C14 1.424(9) .
C11 C12 1.389(9) .
C11 H11 0.9500 .
C12 H12 0.9500 .
C13 C14 1.402(11) .
C13 H13 0.9500 .
C14 H14 0.9500 .
